data_4129698
loop_
_publ_author_name
'Ma, Yunsheng'
'Matsuda, Ryotaro'
'Sato, Hiroshi'
'Hijikata, Yuh'
'Li, Liangchun'
'Kusaka, Shinpei'
'Foo, Mawlin'
'Xue, Fengfeng'
'Akiyama, George'
'Yuan, Rongxin'
'Kitagawa, Susumu'

_publ_section_title
;
 A Convenient Strategy for Designing a Soft Nanospace: An Atomic Exchange
 in a Ligand with Isostructural Frameworks.
;
_journal_issue 50
_journal_name_full 'Journal of the American Chemical Society'
_journal_page_first 15825
_journal_page_last 15832
_journal_paper_doi 10.1021/jacs.5b09666
_journal_volume 137
_journal_year 2015
_chemical_formula_moiety 'C22 H14 Fe N12, 4(C2H2)'
_chemical_formula_sum 'C30 H22 Fe N12'
_chemical_formula_weight 606.44
_space_group_crystal_system trigonal
_space_group_IT_number 148
_space_group_name_Hall '-R 3'
_space_group_name_H-M_alt 'R -3 :H'
_atom_sites_solution_hydrogens geom
_audit_creation_method SHELXL-2014/7
_cell_angle_alpha 90
_cell_angle_beta 90
_cell_angle_gamma 120
_cell_formula_units_Z 9
_cell_length_a 28.873(4)
_cell_length_b 28.873(4)
_cell_length_c 9.3425(19)
_cell_measurement_reflns_used 6656
_cell_measurement_temperature 173(2)
_cell_measurement_theta_max 30.8854
_cell_measurement_theta_min 2.3272
_cell_volume 6744.9(19)
_computing_cell_refinement CrystalClear
_computing_data_collection 'CrystalClear (Rigaku, 2005)'
_computing_data_reduction CrystalClear
_computing_structure_refinement 'SHELXL-2014/7 (Sheldrick, 2014)'
_diffrn_ambient_temperature 173(2)
_diffrn_detector_area_resol_mean 28.5714
_diffrn_measured_fraction_theta_full 0.998
_diffrn_measured_fraction_theta_max 0.998
_diffrn_measurement_device_type 'Saturn724+ (4x4 bin mode)'
_diffrn_measurement_method dtprofit.ref
_diffrn_radiation_type MoK\a
_diffrn_radiation_wavelength 0.71073
_diffrn_reflns_av_R_equivalents 0.1187
_diffrn_reflns_av_unetI/netI 0.0665
_diffrn_reflns_Laue_measured_fraction_full 0.998
_diffrn_reflns_Laue_measured_fraction_max 0.998
_diffrn_reflns_limit_h_max 34
_diffrn_reflns_limit_h_min -34
_diffrn_reflns_limit_k_max 34
_diffrn_reflns_limit_k_min -34
_diffrn_reflns_limit_l_max 10
_diffrn_reflns_limit_l_min -11
_diffrn_reflns_number 14489
_diffrn_reflns_point_group_measured_fraction_full 0.998
_diffrn_reflns_point_group_measured_fraction_max 0.998
_diffrn_reflns_theta_full 24.998
_diffrn_reflns_theta_max 24.998
_diffrn_reflns_theta_min 2.327
_exptl_absorpt_coefficient_mu 0.545
_exptl_absorpt_correction_T_max 0.90
_exptl_absorpt_correction_T_min 0.80
_exptl_absorpt_correction_type multi-scan
_exptl_absorpt_process_details crystal-clear
_exptl_crystal_colour black
_exptl_crystal_density_diffrn 1.344
_exptl_crystal_description block
_exptl_crystal_F_000 2808
_exptl_crystal_size_max 0.400
_exptl_crystal_size_mid 0.180
_exptl_crystal_size_min 0.160
_refine_diff_density_max 1.883
_refine_diff_density_min -0.569
_refine_diff_density_rms 0.137
_refine_ls_extinction_method none
_refine_ls_goodness_of_fit_ref 1.111
_refine_ls_hydrogen_treatment mixed
_refine_ls_matrix_type full
_refine_ls_number_parameters 203
_refine_ls_number_reflns 2639
_refine_ls_number_restraints 16
_refine_ls_restrained_S_all 1.111
_refine_ls_R_factor_all 0.1008
_refine_ls_R_factor_gt 0.0867
_refine_ls_shift/su_max 0.000
_refine_ls_shift/su_mean 0.000
_refine_ls_structure_factor_coef Fsqd
_refine_ls_weighting_details 'w=1/[\s^2^(Fo^2^)+(0.1359P)^2^+49.6915P] where P=(Fo^2^+2Fc^2^)/3'
_refine_ls_weighting_scheme calc
_refine_ls_wR_factor_gt 0.2315
_refine_ls_wR_factor_ref 0.2463
_reflns_Friedel_coverage 0.000
_reflns_number_gt 2159
_reflns_number_total 2639
_reflns_threshold_expression 'I > 2\s(I)'
_cod_data_source_file ja5b09666_si_003.cif
_cod_data_source_block 1414372
_cod_original_cell_volume 6745(2)
_cod_database_code 4129698
_shelx_shelxl_version_number 2014/7
_shelx_space_group_comment
;
The symmetry employed for this shelxl refinement is uniquely defined
by the following loop, which should always be used as a source of
symmetry information in preference to the above space-group names.
They are only intended as comments.
;
_shelx_estimated_absorpt_t_min 0.812
_shelx_estimated_absorpt_t_max 0.918

loop_
_space_group_symop_operation_xyz
'x, y, z'
'-y, x-y, z'
'-x+y, -x, z'
'x+2/3, y+1/3, z+1/3'
'-y+2/3, x-y+1/3, z+1/3'
'-x+y+2/3, -x+1/3, z+1/3'
'x+1/3, y+2/3, z+2/3'
'-y+1/3, x-y+2/3, z+2/3'
'-x+y+1/3, -x+2/3, z+2/3'
'-x, -y, -z'
'y, -x+y, -z'
'x-y, x, -z'
'-x+2/3, -y+1/3, -z+1/3'
'y+2/3, -x+y+1/3, -z+1/3'
'x-y+2/3, x+1/3, -z+1/3'
'-x+1/3, -y+2/3, -z+2/3'
'y+1/3, -x+y+2/3, -z+2/3'
'x-y+1/3, x+2/3, -z+2/3'

loop_
_atom_site_label
_atom_site_type_symbol
_atom_site_fract_x
_atom_site_fract_y
_atom_site_fract_z
_atom_site_U_iso_or_equiv
_atom_site_adp_type
_atom_site_occupancy
_atom_site_site_symmetry_order
_atom_site_calc_flag
_atom_site_refinement_flags_posn
_atom_site_refinement_flags_adp
_atom_site_refinement_flags_occupancy
Fe1 Fe 0.1667 0.3333 0.3333 0.0206(4) Uani 1 2 d S . P
N1 N 0.14088(16) 0.26146(16) 0.4233(4) 0.0242(9) Uani 1 1 d . . .
N2 N 0.11946(17) 0.16531(17) 0.5596(5) 0.0363(11) Uani 1 1 d . . .
N3 N 0.22770(14) 0.35377(15) 0.4694(4) 0.0207(8) Uani 1 1 d . . .
N4 N 0.27599(15) 0.39689(16) 0.5068(4) 0.0240(9) Uani 1 1 d . . .
N5 N 0.26484(16) 0.32371(16) 0.6318(4) 0.0271(9) Uani 1 1 d . . .
N6 N 0.44135(15) 0.46196(15) 0.8520(4) 0.0233(9) Uani 1 1 d . . .
C4 C 0.09661(19) 0.21481(19) 0.3944(5) 0.0288(11) Uani 1 1 d . . .
H4 H 0.0719 0.2139 0.3259 0.033(14) Uiso 1 1 calc R . .
C3 C 0.0862(2) 0.1677(2) 0.4627(6) 0.0357(12) Uani 1 1 d . . .
H3 H 0.0540 0.1357 0.4399 0.024(13) Uiso 1 1 calc R . .
C2 C 0.1638(2) 0.2123(2) 0.5883(6) 0.0320(11) Uani 1 1 d . . .
H2 H 0.1885 0.2131 0.6567 0.043(16) Uiso 1 1 calc R . .
C1 C 0.17465(18) 0.25988(19) 0.5214(5) 0.0242(10) Uani 1 1 d . . .
C5 C 0.22274(18) 0.31165(19) 0.5457(5) 0.0239(10) Uani 1 1 d . . .
C6 C 0.29642(19) 0.37659(19) 0.6028(5) 0.0251(10) Uani 1 1 d . . .
C7 C 0.34852(19) 0.40777(19) 0.6784(5) 0.0259(10) Uani 1 1 d . . .
C8 C 0.36670(19) 0.38010(18) 0.7616(5) 0.0265(11) Uani 1 1 d . . .
H8 H 0.3478 0.3421 0.7614 0.018(12) Uiso 1 1 calc R . .
C9 C 0.4126(2) 0.40789(19) 0.8451(5) 0.0266(10) Uani 1 1 d . . .
H9 H 0.4242 0.3879 0.8999 0.08(2) Uiso 1 1 calc R . .
C10 C 0.42538(19) 0.48908(19) 0.7632(5) 0.0266(10) Uani 1 1 d . . .
H10 H 0.4463 0.5270 0.7601 0.010(10) Uiso 1 1 calc R . .
C11 C 0.3800(2) 0.46380(19) 0.6771(5) 0.0287(11) Uani 1 1 d . . .
H11 H 0.3703 0.4844 0.6178 0.022(12) Uiso 1 1 calc R . .
C12 C 0.2463(5) 0.4047(6) 0.8864(10) 0.104(4) Uani 1 1 d D U .
H12 H 0.2204 0.3685 0.8665 0.124 Uiso 1 1 calc R U .
C13 C 0.2787(6) 0.4499(6) 0.9113(14) 0.139(5) Uani 1 1 d D U .
H13 H 0.3046 0.4860 0.9313 0.167 Uiso 1 1 calc R U .
C14 C 0.419(4) 0.650(2) 0.752(7) 0.46(2) Uani 1 1 d D U .
H14 H 0.4228 0.6820 0.7898 0.549 Uiso 1 1 calc R U .
C15 C 0.414(4) 0.609(2) 0.705(7) 0.48(2) Uani 1 1 d D U .
H15 H 0.4102 0.5765 0.6680 0.570 Uiso 1 1 calc R U .

loop_
_atom_site_aniso_label
_atom_site_aniso_U_11
_atom_site_aniso_U_22
_atom_site_aniso_U_33
_atom_site_aniso_U_23
_atom_site_aniso_U_13
_atom_site_aniso_U_12
Fe1 0.0188(5) 0.0243(6) 0.0199(6) -0.0050(3) -0.0022(3) 0.0118(4)
N1 0.024(2) 0.025(2) 0.026(2) -0.0021(16) 0.0023(16) 0.0141(17)
N2 0.029(2) 0.028(2) 0.051(3) 0.001(2) -0.005(2) 0.0136(19)
N3 0.0150(18) 0.025(2) 0.0214(18) -0.0073(15) -0.0030(15) 0.0095(16)
N4 0.0204(19) 0.027(2) 0.022(2) -0.0064(16) -0.0019(15) 0.0098(17)
N5 0.023(2) 0.030(2) 0.026(2) -0.0033(17) -0.0063(16) 0.0113(17)
N6 0.0208(19) 0.024(2) 0.0212(19) -0.0019(15) -0.0044(15) 0.0081(16)
C4 0.021(2) 0.031(3) 0.035(3) -0.007(2) -0.006(2) 0.014(2)
C3 0.024(3) 0.030(3) 0.051(3) -0.009(2) -0.006(2) 0.012(2)
C2 0.030(3) 0.034(3) 0.038(3) -0.002(2) -0.008(2) 0.020(2)
C1 0.023(2) 0.031(2) 0.023(2) -0.0021(19) -0.0015(18) 0.016(2)
C5 0.024(2) 0.030(3) 0.023(2) -0.0038(19) -0.0009(18) 0.017(2)
C6 0.029(2) 0.025(2) 0.023(2) -0.0052(19) -0.0036(19) 0.015(2)
C7 0.025(2) 0.030(3) 0.022(2) 0.0001(19) 0.0023(18) 0.013(2)
C8 0.028(3) 0.019(2) 0.027(2) -0.0017(19) -0.004(2) 0.0074(19)
C9 0.032(3) 0.029(3) 0.021(2) -0.0038(19) -0.0055(19) 0.017(2)
C10 0.028(2) 0.024(2) 0.024(2) 0.0024(19) -0.0042(19) 0.011(2)
C11 0.033(3) 0.029(3) 0.025(2) -0.003(2) -0.011(2) 0.016(2)
C12 0.140(11) 0.150(10) 0.057(5) 0.020(7) 0.038(6) 0.100(9)
C13 0.164(13) 0.156(11) 0.102(8) 0.000(9) 0.068(9) 0.084(10)
C14 0.74(6) 0.39(8) 0.36(5) 0.06(5) -0.01(5) 0.37(8)
C15 0.75(6) 0.39(8) 0.35(5) 0.02(5) -0.01(5) 0.34(8)

loop_
_atom_type_symbol
_atom_type_description
_atom_type_scat_dispersion_real
_atom_type_scat_dispersion_imag
_atom_type_scat_source
C C 0.0033 0.0016 'International Tables Vol C Tables 4.2.6.8 and 6.1.1.4'
H H 0.0000 0.0000 'International Tables Vol C Tables 4.2.6.8 and 6.1.1.4'
N N 0.0061 0.0033 'International Tables Vol C Tables 4.2.6.8 and 6.1.1.4'
Fe Fe 0.3463 0.8444 'International Tables Vol C Tables 4.2.6.8 and 6.1.1.4'

loop_
_geom_angle_atom_site_label_1
_geom_angle_atom_site_label_2
_geom_angle_atom_site_label_3
_geom_angle
_geom_angle_site_symmetry_1
_geom_angle_site_symmetry_3
N1 Fe1 N1 180.0 16 .
N1 Fe1 N3 98.29(16) 16 .
N1 Fe1 N3 81.71(16) . .
N1 Fe1 N3 81.72(16) 16 16
N1 Fe1 N3 98.29(16) . 16
N3 Fe1 N3 180.00(15) . 16
N1 Fe1 N6 92.42(15) 16 5_554
N1 Fe1 N6 87.58(15) . 5_554
N3 Fe1 N6 89.63(15) . 5_554
N3 Fe1 N6 90.37(15) 16 5_554
N1 Fe1 N6 87.58(15) 16 14_456
N1 Fe1 N6 92.43(15) . 14_456
N3 Fe1 N6 90.37(15) . 14_456
N3 Fe1 N6 89.63(15) 16 14_456
N6 Fe1 N6 180.0 5_554 14_456
C4 N1 C1 116.3(4) . .
C4 N1 Fe1 129.0(3) . .
C1 N1 Fe1 114.7(3) . .
C3 N2 C2 115.1(4) . .
C5 N3 N4 106.5(4) . .
C5 N3 Fe1 112.7(3) . .
N4 N3 Fe1 140.6(3) . .
C6 N4 N3 103.9(4) . .
C5 N5 C6 100.6(4) . .
C9 N6 C10 116.2(4) . .
C9 N6 Fe1 121.4(3) . 9
C10 N6 Fe1 122.1(3) . 9
N1 C4 C3 121.4(5) . .
N1 C4 H4 119.3 . .
C3 C4 H4 119.3 . .
N2 C3 C4 123.1(5) . .
N2 C3 H3 118.4 . .
C4 C3 H3 118.4 . .
N2 C2 C1 122.4(5) . .
N2 C2 H2 118.8 . .
C1 C2 H2 118.8 . .
N1 C1 C2 121.7(4) . .
N1 C1 C5 113.7(4) . .
C2 C1 C5 124.6(4) . .
N5 C5 N3 113.9(4) . .
N5 C5 C1 129.0(4) . .
N3 C5 C1 117.1(4) . .
N4 C6 N5 115.1(4) . .
N4 C6 C7 125.3(4) . .
N5 C6 C7 119.5(4) . .
C8 C7 C11 117.0(4) . .
C8 C7 C6 118.3(4) . .
C11 C7 C6 124.6(4) . .
C7 C8 C9 120.3(4) . .
C7 C8 H8 119.9 . .
C9 C8 H8 119.9 . .
N6 C9 C8 123.3(4) . .
N6 C9 H9 118.3 . .
C8 C9 H9 118.3 . .
N6 C10 C11 123.2(4) . .
N6 C10 H10 118.4 . .
C11 C10 H10 118.4 . .
C10 C11 C7 119.7(4) . .
C10 C11 H11 120.2 . .
C7 C11 H11 120.2 . .
C13 C12 H12 180.0 . .
C12 C13 H13 180.0 . .
C15 C14 H14 180.0 . .
C14 C15 H15 180.0 . .

loop_
_geom_bond_atom_site_label_1
_geom_bond_atom_site_label_2
_geom_bond_distance
_geom_bond_site_symmetry_2
Fe1 N1 2.006(4) 16
Fe1 N1 2.006(4) .
Fe1 N3 2.008(4) .
Fe1 N3 2.008(3) 16
Fe1 N6 2.031(4) 5_554
Fe1 N6 2.031(4) 14_456
N1 C4 1.341(6) .
N1 C1 1.355(6) .
N2 C3 1.346(7) .
N2 C2 1.348(7) .
N3 C5 1.354(6) .
N3 N4 1.371(5) .
N4 C6 1.358(6) .
N5 C5 1.350(6) .
N5 C6 1.358(6) .
N6 C9 1.354(6) .
N6 C10 1.369(6) .
N6 Fe1 2.031(4) 9
C4 C3 1.393(7) .
C4 H4 0.9500 .
C3 H3 0.9500 .
C2 C1 1.394(7) .
C2 H2 0.9500 .
C1 C5 1.462(7) .
C6 C7 1.489(6) .
C7 C8 1.392(7) .
C7 C11 1.405(7) .
C8 C9 1.394(7) .
C8 H8 0.9500 .
C9 H9 0.9500 .
C10 C11 1.393(7) .
C10 H10 0.9500 .
C11 H11 0.9500 .
C12 C13 1.188(9) .
C12 H12 0.9500 .
C13 H13 0.9500 .
C14 C15 1.198(10) .
C14 H14 0.9500 .
C15 H15 0.9500 .
